data_2225740
loop_
_publ_author_name
'Koyanagi, Takaoki'
'Edler, Kate L.'
'Parrott, II, Raleigh W.'
'Hitchcock, Shawn R.'
'Ferrence, Gregory M.'

_publ_section_title
;
 (6<i>R</i>)-2-<i>tert</i>-Butyl-6-[(4<i>R</i>,5<i>S</i>)-3-isopropyl-4-methyl-5-phenyloxazolidin-2-yl]phenol
;
_journal_coeditor_code ZL2268
_journal_issue 4
_journal_name_full 'Acta Crystallographica Section E'
_journal_page_first o898
_journal_page_last o899
_journal_paper_doi 10.1107/S1600536810009591
_journal_volume 66
_journal_year 2010
_chemical_formula_iupac 'C23 H31 N1 O2'
_chemical_formula_moiety 'C23 H31 N1 O2'
_chemical_formula_sum 'C23 H31 N O2'
_chemical_formula_weight 353.49
_chemical_name_systematic
;
(6<i>R</i>)-2-<i>tert</i>-Butyl-6-[(4<i>R</i>,5<i>S</i>)-3-isopropyl-4-methyl-
5-phenyloxazolidin-2-yl]phenol
;
_space_group_IT_number 4
_symmetry_cell_setting monoclinic
_symmetry_space_group_name_Hall 'P 2yb'
_symmetry_space_group_name_H-M 'P 1 21 1'
_audit_creation_method 'WinGX routine CIF_UPDATE'
_cell_angle_alpha 90
_cell_angle_beta 101.6150(10)
_cell_angle_gamma 90
_cell_formula_units_Z 2
_cell_length_a 9.5077(6)
_cell_length_b 7.3257(5)
_cell_length_c 14.9830(10)
_cell_measurement_reflns_used 8065
_cell_measurement_temperature 140(2)
_cell_measurement_theta_max 31.184
_cell_measurement_theta_min 2.3425
_cell_volume 1022.20(12)
_computing_cell_refinement 'APEX2 and SAINT (Bruker, 2008)'
_computing_data_collection 'APEX2 (Bruker, 2008)'
_computing_data_reduction 'SAINT (Bruker, 2008)'
_computing_molecular_graphics
;
<i>ORTEP-3</i> for Windows (Farrugia, 1997) and <i>Mercury</i> (Macrae
<i>et al.</i>,  2008)
;
_computing_publication_material
;
<i>WinGX</i> (Farrugia, 1999) and <i>publCIF</i> (McMahon & Westrip,
2008)
;
_computing_structure_refinement 'SHELXL97 (Sheldrick, 2008)'
_computing_structure_solution 'SIR2004 (Burla <i>et al.</i>,  2005)'
_diffrn_ambient_temperature 140(2)
_diffrn_measured_fraction_theta_full 1
_diffrn_measured_fraction_theta_max 1
_diffrn_measurement_device_type 'Bruker SMART APEX CCD'
_diffrn_measurement_method '\w scans'
_diffrn_radiation_type MoK\a
_diffrn_radiation_wavelength 0.71073
_diffrn_reflns_av_R_equivalents 0.019
_diffrn_reflns_limit_h_max 12
_diffrn_reflns_limit_h_min -12
_diffrn_reflns_limit_k_max 9
_diffrn_reflns_limit_k_min -9
_diffrn_reflns_limit_l_max 19
_diffrn_reflns_limit_l_min -19
_diffrn_reflns_number 9840
_diffrn_reflns_theta_full 27.48
_diffrn_reflns_theta_max 27.48
_diffrn_reflns_theta_min 1.39
_diffrn_standards_decay_% 0
_diffrn_standards_number 0
_exptl_absorpt_coefficient_mu 0.072
_exptl_absorpt_correction_T_max 0.9724
_exptl_absorpt_correction_T_min 0.8226
_exptl_absorpt_correction_type multi-scan
_exptl_absorpt_process_details '(SADABS; Bruker, 2008)'
_exptl_crystal_colour colourless
_exptl_crystal_density_diffrn 1.148
_exptl_crystal_density_method 'not measured'
_exptl_crystal_description block
_exptl_crystal_F_000 384
_exptl_crystal_size_max 0.53
_exptl_crystal_size_mid 0.41
_exptl_crystal_size_min 0.39
_refine_diff_density_max 0.215
_refine_diff_density_min -0.149
_refine_ls_extinction_method none
_refine_ls_goodness_of_fit_ref 1.029
_refine_ls_hydrogen_treatment mixed
_refine_ls_matrix_type full
_refine_ls_number_parameters 239
_refine_ls_number_reflns 2537
_refine_ls_number_restraints 1
_refine_ls_restrained_S_all 1.029
_refine_ls_R_factor_gt 0.03
_refine_ls_shift/su_max 0
_refine_ls_structure_factor_coef Fsqd
_refine_ls_weighting_details 'calc w=1/[\s^2^(Fo^2^)+(0.0516P)^2^+0.1569P] where P=(Fo^2^+2Fc^2^)/3'
_refine_ls_weighting_scheme calc
_refine_ls_wR_factor_ref 0.0818
_reflns_number_gt 2445
_reflns_number_total 2537
_reflns_threshold_expression I>2\s(I)
_cod_data_source_file zl2268.cif
_cod_data_source_block I
_cod_original_sg_symbol_H-M 'P 21'
_cod_original_formula_sum 'C23 H31 N1 O2'
_cod_database_code 2225740
_cod_database_fobs_code 2225740

loop_
_symmetry_equiv_pos_as_xyz
'x, y, z'
'-x, y+1/2, -z'

loop_
_atom_site_type_symbol
_atom_site_label
_atom_site_fract_x
_atom_site_fract_y
_atom_site_fract_z
_atom_site_U_iso_or_equiv
_atom_site_adp_type
_atom_site_calc_flag
_atom_site_refinement_flags
_atom_site_occupancy
_atom_site_disorder_assembly
_atom_site_disorder_group
O O1 0.09280(10) 0.05027(15) 0.41402(6) 0.0211(2) Uani d . 1 . .
O O22 0.31418(10) 0.10290(16) 0.25925(7) 0.0232(2) Uani d . 1 . .
N N3 0.18897(12) 0.30937(18) 0.36374(8) 0.0188(2) Uani d . 1 . .
C C16 0.06048(15) 0.07792(19) 0.25140(9) 0.0202(3) Uani d . 1 . .
C C17 0.18240(15) 0.0483(2) 0.21331(9) 0.0199(3) Uani d . 1 . .
C C2 0.06770(14) 0.1778(2) 0.34047(9) 0.0192(3) Uani d . 1 . .
H H2 -0.0251 0.2429 0.3394 0.023 Uiso calc R 1 . .
C C18 0.16944(16) -0.0342(2) 0.12667(9) 0.0232(3) Uani d . 1 . .
C C7 0.25468(16) -0.1201(2) 0.56806(11) 0.0261(3) Uani d . 1 . .
H H7 0.2477 -0.1741 0.5097 0.031 Uiso calc R 1 . .
C C5 0.13056(14) 0.1627(2) 0.49354(9) 0.0205(3) Uani d . 1 . .
H H5 0.0424 0.2249 0.5052 0.025 Uiso calc R 1 . .
C C12 0.39146(14) 0.2626(2) 0.49450(10) 0.0241(3) Uani d . 1 . .
H H12A 0.4486 0.3598 0.4743 0.036 Uiso calc R 1 . .
H H12B 0.4116 0.1466 0.467 0.036 Uiso calc R 1 . .
H H12C 0.4165 0.2524 0.561 0.036 Uiso calc R 1 . .
C C11 0.20485(16) 0.1286(3) 0.66191(10) 0.0287(3) Uani d . 1 . .
H H11 0.1633 0.2448 0.6677 0.034 Uiso calc R 1 . .
C C19 0.03264(18) -0.0911(2) 0.08297(10) 0.0277(3) Uani d . 1 . .
H H19 0.0214 -0.1482 0.025 0.033 Uiso calc R 1 . .
C C8 0.32400(16) -0.2135(3) 0.64589(11) 0.0336(4) Uani d . 1 . .
H H8 0.3641 -0.3308 0.6404 0.04 Uiso calc R 1 . .
C C21 -0.07376(15) 0.0199(2) 0.20467(10) 0.0240(3) Uani d . 1 . .
H H21 -0.1562 0.0401 0.2301 0.029 Uiso calc R 1 . .
C C6 0.19613(14) 0.0511(2) 0.57569(9) 0.0220(3) Uani d . 1 . .
C C13 0.15692(15) 0.4965(2) 0.32618(10) 0.0227(3) Uani d . 1 . .
H H13 0.0848 0.5542 0.3575 0.027 Uiso calc R 1 . .
C C14 0.29374(16) 0.6112(2) 0.34524(11) 0.0264(3) Uani d . 1 . .
H H14A 0.3331 0.6128 0.4109 0.04 Uiso calc R 1 . .
H H14B 0.2714 0.7363 0.3237 0.04 Uiso calc R 1 . .
H H14C 0.3645 0.5583 0.3133 0.04 Uiso calc R 1 . .
C C9 0.33429(17) -0.1348(3) 0.73133(11) 0.0382(5) Uani d . 1 . .
H H9 0.3823 -0.1975 0.7842 0.046 Uiso calc R 1 . .
C C4 0.23252(14) 0.3075(2) 0.46524(9) 0.0199(3) Uani d . 1 . .
H H4 0.2128 0.4296 0.49 0.024 Uiso calc R 1 . .
C C23 0.30071(18) -0.0529(3) 0.08149(10) 0.0293(4) Uani d . 1 . .
C C15 0.09567(18) 0.4936(2) 0.22390(10) 0.0293(3) Uani d . 1 . .
H H15A 0.0077 0.4202 0.2117 0.044 Uiso calc R 1 . .
H H15B 0.1663 0.4401 0.1921 0.044 Uiso calc R 1 . .
H H15C 0.0737 0.6185 0.2022 0.044 Uiso calc R 1 . .
C C20 -0.08768(17) -0.0671(2) 0.12135(11) 0.0280(3) Uani d . 1 . .
H H20 -0.1789 -0.1101 0.0905 0.034 Uiso calc R 1 . .
C C25 0.41693(19) -0.1736(3) 0.13943(11) 0.0374(4) Uani d . 1 . .
H H25A 0.4993 -0.1833 0.1096 0.056 Uiso calc R 1 . .
H H25B 0.3776 -0.2955 0.1458 0.056 Uiso calc R 1 . .
H H25C 0.4478 -0.1187 0.1999 0.056 Uiso calc R 1 . .
C C10 0.27441(18) 0.0356(3) 0.73926(11) 0.0364(4) Uani d . 1 . .
H H10 0.2809 0.089 0.7977 0.044 Uiso calc R 1 . .
C C24 0.3624(2) 0.1375(3) 0.06962(12) 0.0380(4) Uani d . 1 . .
H H24A 0.4461 0.1258 0.0411 0.057 Uiso calc R 1 . .
H H24B 0.3913 0.1958 0.1294 0.057 Uiso calc R 1 . .
H H24C 0.2891 0.2122 0.0308 0.057 Uiso calc R 1 . .
C C26 0.2602(2) -0.1396(4) -0.01343(12) 0.0464(5) Uani d . 1 . .
H H26A 0.3459 -0.1496 -0.04 0.07 Uiso calc R 1 . .
H H26B 0.1886 -0.0632 -0.0526 0.07 Uiso calc R 1 . .
H H26C 0.2201 -0.2615 -0.0083 0.07 Uiso calc R 1 . .
H H22 0.301(2) 0.178(4) 0.3002(15) 0.039(6) Uiso d . 1 . .

loop_
_atom_site_aniso_label
_atom_site_aniso_U_11
_atom_site_aniso_U_22
_atom_site_aniso_U_33
_atom_site_aniso_U_12
_atom_site_aniso_U_13
_atom_site_aniso_U_23
O1 0.0221(5) 0.0231(5) 0.0171(4) -0.0026(4) 0.0016(3) 0.0013(4)
O22 0.0192(5) 0.0296(6) 0.0200(5) 0.0013(4) 0.0017(4) -0.0037(5)
N3 0.0171(5) 0.0183(6) 0.0196(5) 0.0004(5) 0.0007(4) 0.0005(5)
C16 0.0218(6) 0.0182(7) 0.0189(6) 0.0006(5) 0.0005(5) 0.0016(5)
C17 0.0210(6) 0.0186(6) 0.0186(6) 0.0013(5) 0.0002(5) 0.0027(5)
C2 0.0163(6) 0.0207(7) 0.0199(6) 0.0001(5) 0.0016(5) 0.0018(5)
C18 0.0280(7) 0.0218(7) 0.0186(6) 0.0020(6) 0.0023(5) 0.0028(6)
C7 0.0202(6) 0.0354(9) 0.0238(7) 0.0010(6) 0.0074(5) 0.0044(6)
C5 0.0168(6) 0.0259(7) 0.0186(6) 0.0004(6) 0.0032(5) -0.0018(6)
C12 0.0159(6) 0.0311(8) 0.0240(7) -0.0015(6) 0.0010(5) 0.0041(6)
C11 0.0261(7) 0.0388(9) 0.0218(7) -0.0080(7) 0.0062(5) -0.0035(7)
C19 0.0343(8) 0.0257(8) 0.0199(7) -0.0005(7) -0.0020(6) -0.0007(6)
C8 0.0219(7) 0.0432(10) 0.0364(8) 0.0026(7) 0.0077(6) 0.0139(8)
C21 0.0214(6) 0.0229(8) 0.0257(7) -0.0005(6) -0.0001(5) 0.0025(6)
C6 0.0158(5) 0.0306(8) 0.0200(6) -0.0047(6) 0.0047(5) 0.0015(6)
C13 0.0218(6) 0.0188(7) 0.0263(7) 0.0031(6) 0.0021(5) 0.0015(6)
C14 0.0268(7) 0.0207(7) 0.0309(7) -0.0014(6) 0.0035(6) 0.0017(6)
C9 0.0233(7) 0.0620(13) 0.0265(8) -0.0078(8) -0.0011(6) 0.0178(8)
C4 0.0169(6) 0.0231(7) 0.0193(6) 0.0008(5) 0.0023(5) -0.0014(5)
C23 0.0330(8) 0.0385(9) 0.0166(6) 0.0029(7) 0.0054(6) 0.0001(7)
C15 0.0308(8) 0.0258(8) 0.0278(7) 0.0002(7) -0.0028(6) 0.0071(6)
C20 0.0257(7) 0.0264(8) 0.0270(7) -0.0034(6) -0.0065(6) -0.0002(6)
C25 0.0400(9) 0.0463(11) 0.0280(8) 0.0159(9) 0.0122(7) 0.0030(8)
C10 0.0323(8) 0.0563(12) 0.0194(7) -0.0160(8) 0.0025(6) 0.0005(8)
C24 0.0395(9) 0.0462(12) 0.0296(8) -0.0040(9) 0.0101(7) 0.0074(8)
C26 0.0501(10) 0.0676(15) 0.0227(8) 0.0003(11) 0.0100(7) -0.0118(9)

loop_
_atom_type_symbol
_atom_type_description
_atom_type_scat_dispersion_real
_atom_type_scat_dispersion_imag
_atom_type_scat_source
C C 0.0033 0.0016 'International Tables Vol C Tables 4.2.6.8 and 6.1.1.4'
H H 0 0 'International Tables Vol C Tables 4.2.6.8 and 6.1.1.4'
N N 0.0061 0.0033 'International Tables Vol C Tables 4.2.6.8 and 6.1.1.4'
O O 0.0106 0.006 'International Tables Vol C Tables 4.2.6.8 and 6.1.1.4'

loop_
_geom_angle_atom_site_label_1
_geom_angle_atom_site_label_2
_geom_angle_atom_site_label_3
_geom_angle_site_symmetry_1
_geom_angle_site_symmetry_3
_geom_angle
_geom_angle_publ_flag
C2 O1 C5 . . 103.91(11) ?
C17 O22 H22 . . 107.4(14) ?
C2 N3 C13 . . 114.66(10) ?
C2 N3 C4 . . 105.98(10) ?
C13 N3 C4 . . 112.75(11) ?
C21 C16 C17 . . 119.67(13) ?
C21 C16 C2 . . 117.76(12) ?
C17 C16 C2 . . 122.54(12) ?
O22 C17 C16 . . 119.88(12) ?
O22 C17 C18 . . 119.37(12) ?
C16 C17 C18 . . 120.74(12) ?
O1 C2 N3 . . 103.98(10) ?
O1 C2 C16 . . 109.60(12) ?
N3 C2 C16 . . 114.54(11) ?
O1 C2 H2 . . 109.5 ?
N3 C2 H2 . . 109.5 ?
C16 C2 H2 . . 109.5 ?
C19 C18 C17 . . 117.29(13) ?
C19 C18 C23 . . 121.83(13) ?
C17 C18 C23 . . 120.84(13) ?
C6 C7 C8 . . 120.26(16) ?
C6 C7 H7 . . 119.9 ?
C8 C7 H7 . . 119.9 ?
O1 C5 C6 . . 111.15(12) ?
O1 C5 C4 . . 103.38(10) ?
C6 C5 C4 . . 114.59(11) ?
O1 C5 H5 . . 109.2 ?
C6 C5 H5 . . 109.2 ?
C4 C5 H5 . . 109.2 ?
C4 C12 H12A . . 109.5 ?
C4 C12 H12B . . 109.5 ?
H12A C12 H12B . . 109.5 ?
C4 C12 H12C . . 109.5 ?
H12A C12 H12C . . 109.5 ?
H12B C12 H12C . . 109.5 ?
C10 C11 C6 . . 120.03(18) ?
C10 C11 H11 . . 120 ?
C6 C11 H11 . . 120 ?
C20 C19 C18 . . 122.28(14) ?
C20 C19 H19 . . 118.9 ?
C18 C19 H19 . . 118.9 ?
C9 C8 C7 . . 119.96(18) ?
C9 C8 H8 . . 120 ?
C7 C8 H8 . . 120 ?
C20 C21 C16 . . 120.36(14) ?
C20 C21 H21 . . 119.8 ?
C16 C21 H21 . . 119.8 ?
C7 C6 C11 . . 119.57(15) ?
C7 C6 C5 . . 122.10(13) ?
C11 C6 C5 . . 118.23(15) ?
N3 C13 C15 . . 111.98(12) ?
N3 C13 C14 . . 109.53(12) ?
C15 C13 C14 . . 109.52(12) ?
N3 C13 H13 . . 108.6 ?
C15 C13 H13 . . 108.6 ?
C14 C13 H13 . . 108.6 ?
C13 C14 H14A . . 109.5 ?
C13 C14 H14B . . 109.5 ?
H14A C14 H14B . . 109.5 ?
C13 C14 H14C . . 109.5 ?
H14A C14 H14C . . 109.5 ?
H14B C14 H14C . . 109.5 ?
C10 C9 C8 . . 119.90(16) ?
C10 C9 H9 . . 120 ?
C8 C9 H9 . . 120 ?
N3 C4 C12 . . 110.54(11) ?
N3 C4 C5 . . 102.94(11) ?
C12 C4 C5 . . 114.32(13) ?
N3 C4 H4 . . 109.6 ?
C12 C4 H4 . . 109.6 ?
C5 C4 H4 . . 109.6 ?
C26 C23 C24 . . 107.39(15) ?
C26 C23 C25 . . 107.64(16) ?
C24 C23 C25 . . 109.81(15) ?
C26 C23 C18 . . 111.68(14) ?
C24 C23 C18 . . 109.35(14) ?
C25 C23 C18 . . 110.88(13) ?
C13 C15 H15A . . 109.5 ?
C13 C15 H15B . . 109.5 ?
H15A C15 H15B . . 109.5 ?
C13 C15 H15C . . 109.5 ?
H15A C15 H15C . . 109.5 ?
H15B C15 H15C . . 109.5 ?
C21 C20 C19 . . 119.59(14) ?
C21 C20 H20 . . 120.2 ?
C19 C20 H20 . . 120.2 ?
C23 C25 H25A . . 109.5 ?
C23 C25 H25B . . 109.5 ?
H25A C25 H25B . . 109.5 ?
C23 C25 H25C . . 109.5 ?
H25A C25 H25C . . 109.5 ?
H25B C25 H25C . . 109.5 ?
C9 C10 C11 . . 120.27(16) ?
C9 C10 H10 . . 119.9 ?
C11 C10 H10 . . 119.9 ?
C23 C24 H24A . . 109.5 ?
C23 C24 H24B . . 109.5 ?
H24A C24 H24B . . 109.5 ?
C23 C24 H24C . . 109.5 ?
H24A C24 H24C . . 109.5 ?
H24B C24 H24C . . 109.5 ?
C23 C26 H26A . . 109.5 ?
C23 C26 H26B . . 109.5 ?
H26A C26 H26B . . 109.5 ?
C23 C26 H26C . . 109.5 ?
H26A C26 H26C . . 109.5 ?
H26B C26 H26C . . 109.5 ?

loop_
_geom_bond_atom_site_label_1
_geom_bond_atom_site_label_2
_geom_bond_site_symmetry_2
_geom_bond_distance
_geom_bond_publ_flag
O1 C2 . 1.4277(17) ?
O1 C5 . 1.4336(16) ?
O22 C17 . 1.3626(16) ?
O22 H22 . 0.85(3) ?
N3 C2 . 1.4893(18) ?
N3 C13 . 1.4897(19) ?
N3 C4 . 1.4936(16) ?
C16 C21 . 1.3929(19) ?
C16 C17 . 1.4081(19) ?
C16 C2 . 1.5115(19) ?
C17 C18 . 1.4144(19) ?
C2 H2 . 1 ?
C18 C19 . 1.397(2) ?
C18 C23 . 1.541(2) ?
C7 C6 . 1.386(2) ?
C7 C8 . 1.398(2) ?
C7 H7 . 0.95 ?
C5 C6 . 1.504(2) ?
C5 C4 . 1.552(2) ?
C5 H5 . 1 ?
C12 C4 . 1.5222(18) ?
C12 H12A . 0.98 ?
C12 H12B . 0.98 ?
C12 H12C . 0.98 ?
C11 C10 . 1.392(2) ?
C11 C6 . 1.398(2) ?
C11 H11 . 0.95 ?
C19 C20 . 1.391(2) ?
C19 H19 . 0.95 ?
C8 C9 . 1.389(3) ?
C8 H8 . 0.95 ?
C21 C20 . 1.384(2) ?
C21 H21 . 0.95 ?
C13 C15 . 1.526(2) ?
C13 C14 . 1.527(2) ?
C13 H13 . 1 ?
C14 H14A . 0.98 ?
C14 H14B . 0.98 ?
C14 H14C . 0.98 ?
C9 C10 . 1.386(3) ?
C9 H9 . 0.95 ?
C4 H4 . 1 ?
C23 C26 . 1.534(2) ?
C23 C24 . 1.537(3) ?
C23 C25 . 1.539(2) ?
C15 H15A . 0.98 ?
C15 H15B . 0.98 ?
C15 H15C . 0.98 ?
C20 H20 . 0.95 ?
C25 H25A . 0.98 ?
C25 H25B . 0.98 ?
C25 H25C . 0.98 ?
C10 H10 . 0.95 ?
C24 H24A . 0.98 ?
C24 H24B . 0.98 ?
C24 H24C . 0.98 ?
C26 H26A . 0.98 ?
C26 H26B . 0.98 ?
C26 H26C . 0.98 ?

loop_
_geom_hbond_atom_site_label_D
_geom_hbond_atom_site_label_H
_geom_hbond_atom_site_label_A
_geom_hbond_site_symmetry_A
_geom_hbond_distance_DH
_geom_hbond_distance_HA
_geom_hbond_distance_DA
_geom_hbond_angle_DHA
O22 H22 N3 . 0.85(3) 1.84(2) 2.6280(16) 154(2)

loop_
_geom_torsion_atom_site_label_1
_geom_torsion_atom_site_label_2
_geom_torsion_atom_site_label_3
_geom_torsion_atom_site_label_4
_geom_torsion_site_symmetry_1
_geom_torsion_site_symmetry_2
_geom_torsion_site_symmetry_3
_geom_torsion_site_symmetry_4
_geom_torsion
_geom_torsion_publ_flag
C21 C16 C17 O22 . . . . -179.25(14) ?
C2 C16 C17 O22 . . . . 3.2(2) ?
C21 C16 C17 C18 . . . . 2.2(2) ?
C2 C16 C17 C18 . . . . -175.41(13) ?
C5 O1 C2 N3 . . . . 44.04(12) ?
C5 O1 C2 C16 . . . . 166.94(10) ?
C13 N3 C2 O1 . . . . -152.55(11) ?
C4 N3 C2 O1 . . . . -27.52(13) ?
C13 N3 C2 C16 . . . . 87.86(14) ?
C4 N3 C2 C16 . . . . -147.11(12) ?
C21 C16 C2 O1 . . . . 91.78(15) ?
C17 C16 C2 O1 . . . . -90.58(15) ?
C21 C16 C2 N3 . . . . -151.83(13) ?
C17 C16 C2 N3 . . . . 25.82(18) ?
O22 C17 C18 C19 . . . . 178.79(14) ?
C16 C17 C18 C19 . . . . -2.6(2) ?
O22 C17 C18 C23 . . . . -3.5(2) ?
C16 C17 C18 C23 . . . . 175.10(14) ?
C2 O1 C5 C6 . . . . -165.84(10) ?
C2 O1 C5 C4 . . . . -42.44(12) ?
C17 C18 C19 C20 . . . . 0.8(2) ?
C23 C18 C19 C20 . . . . -176.94(16) ?
C6 C7 C8 C9 . . . . 0.1(2) ?
C17 C16 C21 C20 . . . . 0.2(2) ?
C2 C16 C21 C20 . . . . 177.93(14) ?
C8 C7 C6 C11 . . . . -1.0(2) ?
C8 C7 C6 C5 . . . . 175.25(13) ?
C10 C11 C6 C7 . . . . 1.3(2) ?
C10 C11 C6 C5 . . . . -175.15(14) ?
O1 C5 C6 C7 . . . . 19.92(18) ?
C4 C5 C6 C7 . . . . -96.81(16) ?
O1 C5 C6 C11 . . . . -163.77(12) ?
C4 C5 C6 C11 . . . . 79.50(16) ?
C2 N3 C13 C15 . . . . -51.80(16) ?
C4 N3 C13 C15 . . . . -173.20(11) ?
C2 N3 C13 C14 . . . . -173.49(11) ?
C4 N3 C13 C14 . . . . 65.11(14) ?
C7 C8 C9 C10 . . . . 0.7(2) ?
C2 N3 C4 C12 . . . . 124.33(13) ?
C13 N3 C4 C12 . . . . -109.47(14) ?
C2 N3 C4 C5 . . . . 1.83(13) ?
C13 N3 C4 C5 . . . . 128.03(12) ?
O1 C5 C4 N3 . . . . 24.25(13) ?
C6 C5 C4 N3 . . . . 145.35(12) ?
O1 C5 C4 C12 . . . . -95.68(13) ?
C6 C5 C4 C12 . . . . 25.43(17) ?
C19 C18 C23 C26 . . . . -0.2(2) ?
C17 C18 C23 C26 . . . . -177.83(16) ?
C19 C18 C23 C24 . . . . 118.53(17) ?
C17 C18 C23 C24 . . . . -59.10(18) ?
C19 C18 C23 C25 . . . . -120.25(17) ?
C17 C18 C23 C25 . . . . 62.1(2) ?
C16 C21 C20 C19 . . . . -2.1(2) ?
C18 C19 C20 C21 . . . . 1.6(3) ?
C8 C9 C10 C11 . . . . -0.4(2) ?
C6 C11 C10 C9 . . . . -0.5(2) ?

loop_
_cod_related_entry_id
_cod_related_entry_database
_cod_related_entry_code
1 ChemSpider 24744695
